data_2017413
loop_
_publ_author_name
'Romanov, Alexander S.'
'Mulroy, Joseph M.'
'Antipin, Mikhail Yu.'
'Timofeeva, Tatiana V.'

_publ_section_title
;
 Insight into the structures of [<i>M</i>(C~5~H~4~I)(CO)~3~] and
 [<i>M</i>~2~(C~12~H~8~)(CO)~6~] (<i>M</i> = Mn and Re) containing
 strong I&#x00B7;&#x00B7;&#x00B7;O and \p(CO)--\p(CO) interactions
;
_journal_coeditor_code SQ3211
_journal_issue 11
_journal_name_full 'Acta Crystallographica Section C'
_journal_page_first m431
_journal_page_last m435
_journal_paper_doi 10.1107/S0108270109035902
_journal_volume 65
_journal_year 2009
_chemical_formula_iupac '[Mn2 (C12 H8) (C O)6]'
_chemical_formula_moiety 'C18 H8 Mn2 O6'
_chemical_formula_sum 'C18 H8 Mn2 O6'
_chemical_formula_weight 430.12
_chemical_name_common bis(cymantrenyl)acetylene
_chemical_name_systematic
;
[\m-1,2(\h^5^)-Acetylenedicyclopentadienyl]bis[tricarbonylmanganese(I)]
;
_space_group_IT_number 14
_symmetry_cell_setting monoclinic
_symmetry_space_group_name_Hall '-P 2ybc'
_symmetry_space_group_name_H-M 'P 1 21/c 1'
_atom_sites_solution_hydrogens geom
_atom_sites_solution_primary direct
_atom_sites_solution_secondary difmap
_audit_creation_method SHELXL97
_cell_angle_alpha 90.00
_cell_angle_beta 100.507(2)
_cell_angle_gamma 90.00
_cell_formula_units_Z 2
_cell_length_a 6.4096(10)
_cell_length_b 10.9991(16)
_cell_length_c 11.9798(18)
_cell_measurement_reflns_used 4260
_cell_measurement_temperature 100(2)
_cell_measurement_theta_max 30.33
_cell_measurement_theta_min 3.23
_cell_volume 830.4(2)
_computing_cell_refinement 'SAINT-Plus (Bruker, 2001)'
_computing_data_collection 'APEX2 (Bruker, 2005)'
_computing_data_reduction 'SAINT-Plus (Bruker, 2001)'
_computing_molecular_graphics 'SHELXTL (Sheldrick, 2008)'
_computing_publication_material 'SHELXTL (Sheldrick, 2008)'
_computing_structure_refinement 'SHELXTL (Sheldrick, 2008)'
_computing_structure_solution 'SHELXTL (Sheldrick, 2008)'
_diffrn_ambient_temperature 100(2)
_diffrn_measured_fraction_theta_full 0.996
_diffrn_measured_fraction_theta_max 0.996
_diffrn_measurement_device_type 'Bruker SMART APEXII CCD area-detector'
_diffrn_measurement_method '\f and \w'
_diffrn_radiation_monochromator graphite
_diffrn_radiation_source 'fine-focus sealed tube'
_diffrn_radiation_type MoK\a
_diffrn_radiation_wavelength 0.71073
_diffrn_reflns_av_R_equivalents 0.0373
_diffrn_reflns_av_sigmaI/netI 0.0273
_diffrn_reflns_limit_h_max 9
_diffrn_reflns_limit_h_min -9
_diffrn_reflns_limit_k_max 15
_diffrn_reflns_limit_k_min -15
_diffrn_reflns_limit_l_max 17
_diffrn_reflns_limit_l_min -17
_diffrn_reflns_number 12974
_diffrn_reflns_theta_full 30.63
_diffrn_reflns_theta_max 30.63
_diffrn_reflns_theta_min 2.53
_exptl_absorpt_coefficient_mu 1.553
_exptl_absorpt_correction_T_max 0.8602
_exptl_absorpt_correction_T_min 0.6446
_exptl_absorpt_correction_type multi-scan
_exptl_absorpt_process_details '(SADABS; Sheldrick, 2003)'
_exptl_crystal_colour brown
_exptl_crystal_density_diffrn 1.720
_exptl_crystal_density_method 'not measured'
_exptl_crystal_description needle
_exptl_crystal_F_000 428
_exptl_crystal_size_max 0.31
_exptl_crystal_size_mid 0.11
_exptl_crystal_size_min 0.10
_refine_diff_density_max 0.424
_refine_diff_density_min -0.239
_refine_ls_extinction_method none
_refine_ls_goodness_of_fit_ref 1.047
_refine_ls_hydrogen_treatment constr
_refine_ls_matrix_type full
_refine_ls_number_parameters 118
_refine_ls_number_reflns 2552
_refine_ls_number_restraints 0
_refine_ls_restrained_S_all 1.047
_refine_ls_R_factor_all 0.0338
_refine_ls_R_factor_gt 0.0278
_refine_ls_shift/su_max 0.000
_refine_ls_shift/su_mean 0.000
_refine_ls_structure_factor_coef Fsqd
_refine_ls_weighting_details 'calc w = 1/[\s^2^(Fo^2^)+(0.035P)^2^+0.228P] where P=(Fo^2^+2Fc^2^)/3'
_refine_ls_weighting_scheme calc
_refine_ls_wR_factor_gt 0.0684
_refine_ls_wR_factor_ref 0.0709
_reflns_number_gt 2211
_reflns_number_total 2552
_reflns_threshold_expression I>2\s(I)
_cod_data_source_file sq3211.cif
_cod_data_source_block II
_cod_original_sg_symbol_H-M 'P 21/c'
_cod_database_code 2017413
_cod_database_fobs_code 2017413

loop_
_symmetry_equiv_pos_as_xyz
'x, y, z'
'-x, y+1/2, -z+1/2'
'-x, -y, -z'
'x, -y-1/2, z-1/2'

loop_
_atom_site_type_symbol
_atom_site_label
_atom_site_fract_x
_atom_site_fract_y
_atom_site_fract_z
_atom_site_U_iso_or_equiv
_atom_site_adp_type
_atom_site_calc_flag
_atom_site_refinement_flags
_atom_site_occupancy
_atom_site_disorder_assembly
_atom_site_disorder_group
Mn Mn1 0.73992(3) 0.218855(18) 0.083569(17) 0.01607(7) Uani d . 1 . .
O O1 0.5602(2) -0.01184(11) 0.14847(11) 0.0351(3) Uani d . 1 . .
O O2 0.95402(19) 0.10271(11) -0.08650(10) 0.0299(3) Uani d . 1 . .
O O3 1.12258(19) 0.18853(12) 0.25993(10) 0.0320(3) Uani d . 1 . .
C C1 0.7458(2) 0.40662(12) 0.03320(12) 0.0191(3) Uani d . 1 . .
C C2 0.6812(2) 0.39868(13) 0.14142(13) 0.0207(3) Uani d . 1 . .
H H2 0.7550 0.4373 0.2135 0.025 Uiso calc R 1 . .
C C3 0.4911(2) 0.33056(14) 0.12793(14) 0.0237(3) Uani d . 1 . .
H H3 0.4074 0.3126 0.1888 0.028 Uiso calc R 1 . .
C C4 0.4361(2) 0.29473(14) 0.01166(14) 0.0242(3) Uani d . 1 . .
H H4 0.3070 0.2477 -0.0231 0.029 Uiso calc R 1 . .
C C5 0.5918(2) 0.34167(13) -0.04681(13) 0.0221(3) Uani d . 1 . .
H H5 0.5917 0.3334 -0.1300 0.027 Uiso calc R 1 . .
C C6 0.9254(2) 0.47140(13) 0.00959(12) 0.0205(3) Uani d . 1 . .
C C7 0.6307(2) 0.07756(14) 0.12334(13) 0.0232(3) Uani d . 1 . .
C C8 0.8700(2) 0.14608(13) -0.01941(12) 0.0209(3) Uani d . 1 . .
C C9 0.9722(2) 0.20100(13) 0.19186(13) 0.0212(3) Uani d . 1 . .

loop_
_atom_site_aniso_label
_atom_site_aniso_U_11
_atom_site_aniso_U_22
_atom_site_aniso_U_33
_atom_site_aniso_U_12
_atom_site_aniso_U_13
_atom_site_aniso_U_23
Mn1 0.01592(11) 0.01522(11) 0.01650(11) -0.00088(7) 0.00146(8) 0.00127(7)
O1 0.0439(7) 0.0282(6) 0.0344(6) -0.0132(5) 0.0105(6) 0.0036(5)
O2 0.0363(6) 0.0307(6) 0.0244(6) 0.0073(5) 0.0103(5) 0.0022(5)
O3 0.0256(6) 0.0386(7) 0.0283(6) 0.0013(5) -0.0042(5) 0.0047(5)
C1 0.0182(6) 0.0161(6) 0.0227(7) 0.0015(5) 0.0029(5) 0.0034(5)
C2 0.0216(7) 0.0178(6) 0.0230(7) 0.0019(5) 0.0053(5) -0.0003(5)
C3 0.0199(7) 0.0232(7) 0.0298(8) 0.0023(5) 0.0090(6) 0.0020(6)
C4 0.0157(6) 0.0236(7) 0.0314(8) 0.0003(5) -0.0010(6) 0.0035(6)
C5 0.0219(7) 0.0211(7) 0.0214(7) 0.0024(5) -0.0012(5) 0.0037(5)
C6 0.0224(7) 0.0163(6) 0.0226(7) 0.0035(5) 0.0036(5) 0.0032(5)
C7 0.0245(7) 0.0232(7) 0.0217(7) -0.0040(6) 0.0036(6) -0.0003(5)
C8 0.0231(7) 0.0180(6) 0.0211(7) 0.0010(5) 0.0027(5) 0.0050(5)
C9 0.0228(7) 0.0196(7) 0.0215(7) -0.0009(5) 0.0049(5) 0.0015(5)

loop_
_atom_type_symbol
_atom_type_description
_atom_type_scat_dispersion_real
_atom_type_scat_dispersion_imag
_atom_type_scat_source
C C 0.0033 0.0016 'International Tables Vol C Tables 4.2.6.8 and 6.1.1.4'
H H 0.0000 0.0000 'International Tables Vol C Tables 4.2.6.8 and 6.1.1.4'
O O 0.0106 0.0060 'International Tables Vol C Tables 4.2.6.8 and 6.1.1.4'
Mn Mn 0.3368 0.7283 'International Tables Vol C Tables 4.2.6.8 and 6.1.1.4'

loop_
_geom_angle_atom_site_label_1
_geom_angle_atom_site_label_2
_geom_angle_atom_site_label_3
_geom_angle_site_symmetry_1
_geom_angle_site_symmetry_3
_geom_angle
_geom_angle_publ_flag
C8 Mn1 C9 . . 91.14(7) ?
C8 Mn1 C7 . . 92.79(7) ?
C9 Mn1 C7 . . 91.47(7) ?
C8 Mn1 C4 . . 113.42(7) ?
C9 Mn1 C4 . . 154.43(7) ?
C7 Mn1 C4 . . 94.21(6) ?
C8 Mn1 C5 . . 88.84(6) ?
C9 Mn1 C5 . . 142.21(6) ?
C7 Mn1 C5 . . 126.28(6) ?
C4 Mn1 C5 . . 38.49(6) ?
C8 Mn1 C2 . . 139.51(6) ?
C9 Mn1 C2 . . 92.20(6) ?
C7 Mn1 C2 . . 127.43(6) ?
C4 Mn1 C2 . . 64.74(6) ?
C5 Mn1 C2 . . 64.95(6) ?
C8 Mn1 C1 . . 101.57(6) ?
C9 Mn1 C1 . . 104.61(6) ?
C7 Mn1 C1 . . 158.06(6) ?
C4 Mn1 C1 . . 64.93(5) ?
C5 Mn1 C1 . . 38.94(5) ?
C2 Mn1 C1 . . 38.90(6) ?
C8 Mn1 C3 . . 151.59(6) ?
C9 Mn1 C3 . . 115.91(6) ?
C7 Mn1 C3 . . 94.91(6) ?
C4 Mn1 C3 . . 38.76(6) ?
C5 Mn1 C3 . . 64.69(6) ?
C2 Mn1 C3 . . 38.35(6) ?
C1 Mn1 C3 . . 64.79(6) ?
O3 C9 Mn1 . . 178.86(14) ?
C3 C2 C1 . . 108.29(13) ?
C3 C2 Mn1 . . 70.97(8) ?
C1 C2 Mn1 . . 70.63(8) ?
C3 C2 H2 . . 125.8 ?
C1 C2 H2 . . 125.8 ?
Mn1 C2 H2 . . 125.8 ?
O1 C7 Mn1 . . 179.63(16) ?
C6 C1 C2 . . 125.93(13) ?
C6 C1 C5 . . 126.76(14) ?
C2 C1 C5 . . 107.26(12) ?
C6 C1 Mn1 . . 126.24(10) ?
C2 C1 Mn1 . . 70.46(8) ?
C5 C1 Mn1 . . 70.40(8) ?
C6 C6 C1 3_765 . 178.4(2) ?
C4 C5 C1 . . 108.17(13) ?
C4 C5 Mn1 . . 70.70(8) ?
C1 C5 Mn1 . . 70.65(8) ?
C4 C5 H5 . . 125.9 ?
C1 C5 H5 . . 125.9 ?
Mn1 C5 H5 . . 125.9 ?
O2 C8 Mn1 . . 178.07(13) ?
C5 C4 C3 . . 108.12(13) ?
C5 C4 Mn1 . . 70.81(8) ?
C3 C4 Mn1 . . 70.86(9) ?
C5 C4 H4 . . 125.9 ?
C3 C4 H4 . . 125.9 ?
Mn1 C4 H4 . . 125.9 ?
C2 C3 C4 . . 108.15(13) ?
C2 C3 Mn1 . . 70.68(8) ?
C4 C3 Mn1 . . 70.38(9) ?
C2 C3 H3 . . 125.9 ?
C4 C3 H3 . . 125.9 ?
Mn1 C3 H3 . . 125.9 ?

loop_
_geom_bond_atom_site_label_1
_geom_bond_atom_site_label_2
_geom_bond_site_symmetry_2
_geom_bond_distance
_geom_bond_publ_flag
Mn1 C8 . 1.7980(15) ?
Mn1 C9 . 1.7983(16) ?
Mn1 C7 . 1.8040(15) ?
Mn1 C4 . 2.1490(15) ?
Mn1 C5 . 2.1505(14) ?
Mn1 C2 . 2.1515(15) ?
Mn1 C1 . 2.1538(14) ?
Mn1 C3 . 2.1554(15) ?
C9 O3 . 1.1516(19) ?
O2 C8 . 1.1497(18) ?
C2 C3 . 1.415(2) ?
C2 C1 . 1.434(2) ?
C2 H2 . 1.0000 ?
C7 O1 . 1.1450(19) ?
C1 C6 . 1.4252(19) ?
C1 C5 . 1.435(2) ?
C6 C6 3_765 1.201(3) ?
C5 C4 . 1.417(2) ?
C5 H5 . 1.0000 ?
C4 C3 . 1.428(2) ?
C4 H4 . 1.0000 ?
C3 H3 . 1.0000 ?

loop_
_geom_torsion_atom_site_label_1
_geom_torsion_atom_site_label_2
_geom_torsion_atom_site_label_3
_geom_torsion_atom_site_label_4
_geom_torsion_site_symmetry_1
_geom_torsion_site_symmetry_2
_geom_torsion_site_symmetry_3
_geom_torsion_site_symmetry_4
_geom_torsion
_geom_torsion_publ_flag
C8 Mn1 C2 C3 . . . . 134.65(11) ?
C9 Mn1 C2 C3 . . . . -131.01(9) ?
C7 Mn1 C2 C3 . . . . -37.48(12) ?
C4 Mn1 C2 C3 . . . . 37.52(9) ?
C5 Mn1 C2 C3 . . . . 80.22(10) ?
C1 Mn1 C2 C3 . . . . 118.24(12) ?
C8 Mn1 C2 C1 . . . . 16.41(13) ?
C9 Mn1 C2 C1 . . . . 110.75(9) ?
C7 Mn1 C2 C1 . . . . -155.71(9) ?
C4 Mn1 C2 C1 . . . . -80.72(9) ?
C5 Mn1 C2 C1 . . . . -38.01(8) ?
C3 Mn1 C2 C1 . . . . -118.24(12) ?
C3 C2 C1 C6 . . . . 177.53(13) ?
Mn1 C2 C1 C6 . . . . -121.16(14) ?
C3 C2 C1 C5 . . . . -0.18(16) ?
Mn1 C2 C1 C5 . . . . 61.12(9) ?
C3 C2 C1 Mn1 . . . . -61.30(10) ?
C8 Mn1 C1 C6 . . . . -48.41(14) ?
C9 Mn1 C1 C6 . . . . 45.85(14) ?
C7 Mn1 C1 C6 . . . . -178.28(15) ?
C4 Mn1 C1 C6 . . . . -159.03(15) ?
C5 Mn1 C1 C6 . . . . -121.78(17) ?
C2 Mn1 C1 C6 . . . . 120.79(16) ?
C3 Mn1 C1 C6 . . . . 157.96(15) ?
C8 Mn1 C1 C2 . . . . -169.21(9) ?
C9 Mn1 C1 C2 . . . . -74.94(9) ?
C7 Mn1 C1 C2 . . . . 60.93(19) ?
C4 Mn1 C1 C2 . . . . 80.18(9) ?
C5 Mn1 C1 C2 . . . . 117.43(12) ?
C3 Mn1 C1 C2 . . . . 37.17(8) ?
C8 Mn1 C1 C5 . . . . 73.37(9) ?
C9 Mn1 C1 C5 . . . . 167.63(9) ?
C7 Mn1 C1 C5 . . . . -56.50(19) ?
C4 Mn1 C1 C5 . . . . -37.25(9) ?
C2 Mn1 C1 C5 . . . . -117.43(12) ?
C3 Mn1 C1 C5 . . . . -80.25(9) ?
C6 C1 C5 C4 . . . . -177.80(14) ?
C2 C1 C5 C4 . . . . -0.11(16) ?
Mn1 C1 C5 C4 . . . . 61.05(10) ?
C6 C1 C5 Mn1 . . . . 121.15(14) ?
C2 C1 C5 Mn1 . . . . -61.16(9) ?
C8 Mn1 C5 C4 . . . . 131.62(10) ?
C9 Mn1 C5 C4 . . . . -138.02(11) ?
C7 Mn1 C5 C4 . . . . 39.02(12) ?
C2 Mn1 C5 C4 . . . . -80.27(10) ?
C1 Mn1 C5 C4 . . . . -118.25(13) ?
C3 Mn1 C5 C4 . . . . -37.70(9) ?
C8 Mn1 C5 C1 . . . . -110.14(9) ?
C9 Mn1 C5 C1 . . . . -19.77(14) ?
C7 Mn1 C5 C1 . . . . 157.26(9) ?
C4 Mn1 C5 C1 . . . . 118.25(13) ?
C2 Mn1 C5 C1 . . . . 37.98(8) ?
C3 Mn1 C5 C1 . . . . 80.54(9) ?
C1 C5 C4 C3 . . . . 0.35(17) ?
Mn1 C5 C4 C3 . . . . 61.38(11) ?
C1 C5 C4 Mn1 . . . . -61.02(10) ?
C8 Mn1 C4 C5 . . . . -54.54(11) ?
C9 Mn1 C4 C5 . . . . 108.27(16) ?
C7 Mn1 C4 C5 . . . . -149.41(10) ?
C2 Mn1 C4 C5 . . . . 80.86(9) ?
C1 Mn1 C4 C5 . . . . 37.68(9) ?
C3 Mn1 C4 C5 . . . . 117.98(13) ?
C8 Mn1 C4 C3 . . . . -172.52(9) ?
C9 Mn1 C4 C3 . . . . -9.72(19) ?
C7 Mn1 C4 C3 . . . . 92.60(10) ?
C5 Mn1 C4 C3 . . . . -117.98(13) ?
C2 Mn1 C4 C3 . . . . -37.13(9) ?
C1 Mn1 C4 C3 . . . . -80.30(9) ?
C1 C2 C3 C4 . . . . 0.40(16) ?
Mn1 C2 C3 C4 . . . . -60.69(10) ?
C1 C2 C3 Mn1 . . . . 61.09(10) ?
C5 C4 C3 C2 . . . . -0.46(17) ?
Mn1 C4 C3 C2 . . . . 60.88(10) ?
C5 C4 C3 Mn1 . . . . -61.35(10) ?
C8 Mn1 C3 C2 . . . . -103.86(14) ?
C9 Mn1 C3 C2 . . . . 56.96(10) ?
C7 Mn1 C3 C2 . . . . 150.99(9) ?
C4 Mn1 C3 C2 . . . . -118.39(13) ?
C5 Mn1 C3 C2 . . . . -80.95(9) ?
C1 Mn1 C3 C2 . . . . -37.70(9) ?
C8 Mn1 C3 C4 . . . . 14.53(17) ?
C9 Mn1 C3 C4 . . . . 175.35(9) ?
C7 Mn1 C3 C4 . . . . -90.61(10) ?
C5 Mn1 C3 C4 . . . . 37.44(9) ?
C2 Mn1 C3 C4 . . . . 118.39(13) ?
C1 Mn1 C3 C4 . . . . 80.70(9) ?
